data_4032307
loop_
_publ_author_name
'Liu, Qiangqiang'
'Wang, Chan'
'Li, Qiang'
'Hou, Yajie'
'Wu, Ye'
'Liu, Lingyan'
'Chang, Weixing'
'Li, Jing'

_publ_section_title
;
 Povarov Reaction of Cycloiminium Formed in Situ via Hydroamination
 Cycloisomerization of Homopropargylic Amines with Electron-Rich Olefins.
;
_journal_issue 2
_journal_name_full 'The Journal of organic chemistry'
_journal_page_first 950
_journal_page_last 958
_journal_paper_doi 10.1021/acs.joc.6b02496
_journal_volume 82
_journal_year 2017
_chemical_formula_sum 'C33 H31 F N2 O2 S'
_chemical_formula_weight 538.66
_chemical_name_systematic
; 
 ? 
;
_space_group_IT_number 114
_symmetry_cell_setting tetragonal
_symmetry_space_group_name_Hall 'P -4 2n'
_symmetry_space_group_name_H-M 'P -4 21 c'
_atom_sites_solution_hydrogens geom
_atom_sites_solution_primary direct
_atom_sites_solution_secondary difmap
_audit_creation_method SHELXL-97
_cell_angle_alpha 90.00
_cell_angle_beta 90.00
_cell_angle_gamma 90.00
_cell_formula_units_Z 8
_cell_length_a 23.4927(17)
_cell_length_b 23.4927(17)
_cell_length_c 9.7030(9)
_cell_measurement_reflns_used 16878
_cell_measurement_temperature 113(2)
_cell_measurement_theta_max 27.5
_cell_measurement_theta_min 3.1
_cell_volume 5355.2(7)
_computing_cell_refinement 'CrystalClear-SM Expert 2.1 b42'
_computing_data_collection 'CrystalClear-SM Expert 2.1 b42 (Rigaku, 2015)'
_computing_data_reduction 'CrystalClear-SM Expert 2.1 b42'
_computing_molecular_graphics 'CrystalStructure 4.1'
_computing_publication_material 'CrystalStructure 4.1 (Rigaku, 2014)'
_computing_structure_refinement 'SHELXL-97 (Sheldrick, 1997)'
_computing_structure_solution 'SHELXS-97 (Sheldrick, 1990)'
_diffrn_ambient_temperature 113(2)
_diffrn_detector_area_resol_mean 5.814
_diffrn_measured_fraction_theta_full 0.994
_diffrn_measured_fraction_theta_max 0.994
_diffrn_measurement_device_type 'Rigaku XtaLAB P200'
_diffrn_measurement_method '\w and \f scans'
_diffrn_radiation_monochromator multilayer
_diffrn_radiation_source 'rotating anode'
_diffrn_radiation_type MoK\a
_diffrn_radiation_wavelength 0.71073
_diffrn_reflns_av_R_equivalents 0.0444
_diffrn_reflns_av_sigmaI/netI 0.0179
_diffrn_reflns_limit_h_max 30
_diffrn_reflns_limit_h_min -30
_diffrn_reflns_limit_k_max 30
_diffrn_reflns_limit_k_min -30
_diffrn_reflns_limit_l_max 12
_diffrn_reflns_limit_l_min -12
_diffrn_reflns_number 67777
_diffrn_reflns_theta_full 27.52
_diffrn_reflns_theta_max 27.52
_diffrn_reflns_theta_min 3.13
_diffrn_standards_decay_% 0
_diffrn_standards_interval_count 0
_diffrn_standards_interval_time 0
_diffrn_standards_number 0
_exptl_absorpt_coefficient_mu 0.162
_exptl_absorpt_correction_T_max 0.9808
_exptl_absorpt_correction_T_min 0.9683
_exptl_absorpt_correction_type multi-scan
_exptl_absorpt_process_details 'REQAB (Rigaku, 1998)'
_exptl_crystal_colour Colorless
_exptl_crystal_density_diffrn 1.336
_exptl_crystal_density_method 'not measured'
_exptl_crystal_description Prism
_exptl_crystal_F_000 2272
_exptl_crystal_size_max 0.20
_exptl_crystal_size_mid 0.18
_exptl_crystal_size_min 0.12
_refine_diff_density_max 0.255
_refine_diff_density_min -0.229
_refine_diff_density_rms 0.034
_refine_ls_abs_structure_details 'Flack H D (1983), Acta Cryst. A39, 876-881'
_refine_ls_abs_structure_Flack -0.02(4)
_refine_ls_extinction_method none
_refine_ls_goodness_of_fit_ref 1.037
_refine_ls_hydrogen_treatment constr
_refine_ls_matrix_type full
_refine_ls_number_parameters 353
_refine_ls_number_reflns 6129
_refine_ls_number_restraints 0
_refine_ls_restrained_S_all 1.037
_refine_ls_R_factor_all 0.0284
_refine_ls_R_factor_gt 0.0262
_refine_ls_shift/su_max 0.001
_refine_ls_shift/su_mean 0.000
_refine_ls_structure_factor_coef Fsqd
_refine_ls_weighting_details 'calc w=1/[\s^2^(Fo^2^)+(0.0502P)^2^+0.4524P] where P=(Fo^2^+2Fc^2^)/3'
_refine_ls_weighting_scheme calc
_refine_ls_wR_factor_gt 0.0707
_refine_ls_wR_factor_ref 0.0720
_reflns_number_gt 5810
_reflns_number_total 6129
_reflns_threshold_expression >2sigma(I)
_cod_data_source_file jo6b02496_si_002.cif
_cod_data_source_block m20160708c1
_cod_depositor_comments
;
The following automatic conversions were performed:

'_symmetry_cell_setting' value 'Tetragonal' changed to 'tetragonal'
according to
/home/data/users/saulius/crontab/automatic-downloads/current/ACS/lib/dictionaries/cif_core.dic
dictionary named 'cif_core.dic' version 2.4.2 from 2011-04-26.

'_exptl_absorpt_correction_type' value 'MULTI-SCAN' changed to
'multi-scan' according to
/home/data/users/saulius/crontab/automatic-downloads/current/ACS/lib/dictionaries/cif_core.dic
dictionary named 'cif_core.dic' version 2.4.2 from 2011-04-26.

'_refine_ls_hydrogen_treatment' value 'CONSTR' changed to 'constr'
according to
/home/data/users/saulius/crontab/automatic-downloads/current/ACS/lib/dictionaries/cif_core.dic
dictionary named 'cif_core.dic' version 2.4.2 from 2011-04-26.

Automatic conversion script
Id: cif_fix_values 4973 2017-02-22 13:04:09Z antanas 
;
_cod_original_sg_symbol_H-M P-42(1)c
_cod_database_code 4032307

loop_
_symmetry_equiv_pos_as_xyz
'x, y, z'
'-x, -y, z'
'y, -x, -z'
'-y, x, -z'
'-x+1/2, y+1/2, -z+1/2'
'x+1/2, -y+1/2, -z+1/2'
'-y+1/2, -x+1/2, z+1/2'
'y+1/2, x+1/2, z+1/2'

loop_
_atom_site_label
_atom_site_type_symbol
_atom_site_fract_x
_atom_site_fract_y
_atom_site_fract_z
_atom_site_U_iso_or_equiv
_atom_site_adp_type
_atom_site_occupancy
_atom_site_symmetry_multiplicity
_atom_site_calc_flag
_atom_site_refinement_flags
S1 S 0.253784(12) 0.336079(12) 1.23803(3) 0.01783(7) Uani 1 1 d .
F1 F 0.45182(3) 0.44373(4) 1.36842(9) 0.03191(19) Uani 1 1 d .
O1 O 0.19989(4) 0.30774(4) 1.25458(10) 0.02356(18) Uani 1 1 d .
O2 O 0.28017(4) 0.36223(4) 1.35529(10) 0.0267(2) Uani 1 1 d .
N1 N 0.36195(4) 0.38165(4) 0.86490(11) 0.0178(2) Uani 1 1 d .
N2 N 0.24343(4) 0.38345(4) 1.11967(11) 0.01620(19) Uani 1 1 d .
C1 C 0.40288(6) 0.27573(5) 0.76670(15) 0.0258(3) Uani 1 1 d .
H1 H 0.3799 0.2784 0.8470 0.031 Uiso 1 1 calc R
C2 C 0.42279(7) 0.22271(6) 0.72318(17) 0.0337(3) Uani 1 1 d .
H2 H 0.4130 0.1894 0.7734 0.040 Uiso 1 1 calc R
C3 C 0.45660(6) 0.21851(6) 0.60742(17) 0.0321(3) Uani 1 1 d .
H3 H 0.4703 0.1824 0.5783 0.039 Uiso 1 1 calc R
C4 C 0.47059(6) 0.26700(6) 0.53364(16) 0.0304(3) Uani 1 1 d .
H4 H 0.4940 0.2642 0.4541 0.036 Uiso 1 1 calc R
C5 C 0.45032(6) 0.31966(6) 0.57603(14) 0.0249(3) Uani 1 1 d .
H5 H 0.4596 0.3528 0.5245 0.030 Uiso 1 1 calc R
C6 C 0.41647(5) 0.32451(5) 0.69328(13) 0.0186(2) Uani 1 1 d .
C7 C 0.39505(5) 0.38284(5) 0.73699(12) 0.0175(2) Uani 1 1 d .
H7 H 0.4280 0.4094 0.7476 0.021 Uiso 1 1 calc R
C8 C 0.35207(5) 0.40792(5) 0.63463(13) 0.0199(2) Uani 1 1 d .
H8A H 0.3516 0.4500 0.6394 0.024 Uiso 1 1 calc R
H8B H 0.3609 0.3961 0.5391 0.024 Uiso 1 1 calc R
C9 C 0.29533(5) 0.38292(6) 0.68274(13) 0.0200(2) Uani 1 1 d .
H9A H 0.2896 0.3443 0.6442 0.024 Uiso 1 1 calc R
H9B H 0.2632 0.4075 0.6543 0.024 Uiso 1 1 calc R
C10 C 0.30032(5) 0.38071(5) 0.84054(12) 0.0169(2) Uani 1 1 d .
H10 H 0.2844 0.3438 0.8745 0.020 Uiso 1 1 calc R
C11 C 0.27138(5) 0.42984(5) 0.91636(12) 0.0166(2) Uani 1 1 d .
H11 H 0.2833 0.4673 0.8767 0.020 Uiso 1 1 calc R
C12 C 0.20646(5) 0.42394(5) 0.91492(13) 0.0198(2) Uani 1 1 d .
H12A H 0.1932 0.4100 0.8241 0.024 Uiso 1 1 calc R
H12B H 0.1881 0.4611 0.9341 0.024 Uiso 1 1 calc R
C13 C 0.19204(5) 0.38044(5) 1.02928(13) 0.0172(2) Uani 1 1 d .
H13 H 0.1886 0.3415 0.9886 0.021 Uiso 1 1 calc R
C14 C 0.28551(5) 0.42685(5) 1.07114(12) 0.0155(2) Uani 1 1 d .
H14 H 0.2756 0.4643 1.1139 0.019 Uiso 1 1 calc R
C15 C 0.34794(5) 0.41502(5) 1.09863(12) 0.0154(2) Uani 1 1 d .
C16 C 0.37141(5) 0.43142(5) 1.22455(13) 0.0183(2) Uani 1 1 d .
H16 H 0.3476 0.4455 1.2960 0.022 Uiso 1 1 calc R
C17 C 0.42919(5) 0.42709(5) 1.24474(13) 0.0223(2) Uani 1 1 d .
C18 C 0.46529(5) 0.40706(6) 1.14371(14) 0.0246(3) Uani 1 1 d .
H18 H 0.5051 0.4044 1.1602 0.029 Uiso 1 1 calc R
C19 C 0.44264(5) 0.39093(6) 1.01801(14) 0.0214(2) Uani 1 1 d .
H19 H 0.4672 0.3768 0.9480 0.026 Uiso 1 1 calc R
C20 C 0.38384(5) 0.39512(5) 0.99233(12) 0.0167(2) Uani 1 1 d .
C21 C 0.13731(5) 0.39619(5) 1.10202(12) 0.0186(2) Uani 1 1 d .
C22 C 0.08715(5) 0.36699(6) 1.07221(14) 0.0235(3) Uani 1 1 d .
H22 H 0.0877 0.3358 1.0101 0.028 Uiso 1 1 calc R
C23 C 0.03618(6) 0.38365(6) 1.13361(16) 0.0297(3) Uani 1 1 d .
H23 H 0.0021 0.3636 1.1130 0.036 Uiso 1 1 calc R
C24 C 0.03464(6) 0.42899(6) 1.22404(16) 0.0317(3) Uani 1 1 d .
H24 H -0.0003 0.4403 1.2648 0.038 Uiso 1 1 calc R
C25 C 0.08450(6) 0.45784(6) 1.25487(17) 0.0330(3) Uani 1 1 d .
H25 H 0.0838 0.4889 1.3177 0.040 Uiso 1 1 calc R
C26 C 0.13556(6) 0.44149(6) 1.19406(16) 0.0286(3) Uani 1 1 d .
H26 H 0.1696 0.4615 1.2156 0.034 Uiso 1 1 calc R
C27 C 0.30151(5) 0.28362(5) 1.17514(13) 0.0197(2) Uani 1 1 d .
C28 C 0.28229(5) 0.24504(5) 1.07698(13) 0.0233(2) Uani 1 1 d .
H28 H 0.2455 0.2493 1.0375 0.028 Uiso 1 1 calc R
C29 C 0.31716(6) 0.20027(6) 1.03706(16) 0.0277(3) Uani 1 1 d .
H29 H 0.3040 0.1740 0.9699 0.033 Uiso 1 1 calc R
C30 C 0.37109(6) 0.19326(6) 1.09372(16) 0.0297(3) Uani 1 1 d .
C31 C 0.39000(6) 0.23316(6) 1.18991(18) 0.0333(3) Uani 1 1 d .
H31 H 0.4271 0.2294 1.2279 0.040 Uiso 1 1 calc R
C32 C 0.35574(5) 0.27825(5) 1.23134(17) 0.0283(3) Uani 1 1 d .
H32 H 0.3692 0.3050 1.2971 0.034 Uiso 1 1 calc R
C33 C 0.40765(7) 0.14246(7) 1.0552(2) 0.0425(4) Uani 1 1 d .
H33A H 0.3883 0.1200 0.9842 0.064 Uiso 1 1 calc R
H33B H 0.4139 0.1187 1.1369 0.064 Uiso 1 1 calc R
H33C H 0.4444 0.1558 1.0197 0.064 Uiso 1 1 calc R

loop_
_atom_site_aniso_label
_atom_site_aniso_U_11
_atom_site_aniso_U_22
_atom_site_aniso_U_33
_atom_site_aniso_U_23
_atom_site_aniso_U_13
_atom_site_aniso_U_12
S1 0.01914(13) 0.02050(13) 0.01385(13) 0.00222(11) 0.00121(11) -0.00281(10)
F1 0.0290(4) 0.0484(5) 0.0183(4) -0.0035(4) -0.0084(3) -0.0078(4)
O1 0.0215(4) 0.0258(4) 0.0234(5) 0.0027(4) 0.0048(4) -0.0039(3)
O2 0.0340(5) 0.0317(5) 0.0143(4) 0.0004(4) -0.0013(4) -0.0072(4)
N1 0.0153(4) 0.0252(5) 0.0129(5) -0.0021(4) 0.0011(4) -0.0002(4)
N2 0.0136(4) 0.0185(4) 0.0165(5) 0.0022(4) 0.0001(4) -0.0012(3)
C1 0.0295(6) 0.0241(6) 0.0238(7) 0.0006(5) 0.0034(6) 0.0029(5)
C2 0.0400(8) 0.0233(6) 0.0378(8) 0.0008(6) -0.0031(7) 0.0049(5)
C3 0.0304(7) 0.0276(7) 0.0383(8) -0.0119(6) -0.0071(6) 0.0094(5)
C4 0.0249(6) 0.0388(8) 0.0274(7) -0.0130(6) 0.0027(5) 0.0036(6)
C5 0.0239(6) 0.0287(6) 0.0223(6) -0.0034(5) 0.0030(5) -0.0020(5)
C6 0.0160(5) 0.0223(6) 0.0175(6) -0.0037(5) -0.0019(4) 0.0005(4)
C7 0.0180(5) 0.0195(5) 0.0150(5) -0.0005(4) 0.0033(4) -0.0016(4)
C8 0.0224(6) 0.0219(6) 0.0155(6) 0.0015(5) 0.0010(5) -0.0015(5)
C9 0.0198(6) 0.0252(6) 0.0150(6) 0.0004(5) 0.0008(4) -0.0023(5)
C10 0.0163(5) 0.0192(5) 0.0151(6) -0.0007(4) 0.0005(4) -0.0004(4)
C11 0.0167(5) 0.0174(5) 0.0158(6) 0.0019(4) 0.0001(4) 0.0008(4)
C12 0.0176(5) 0.0235(6) 0.0184(6) 0.0017(5) -0.0007(5) 0.0033(4)
C13 0.0165(5) 0.0194(5) 0.0158(5) -0.0024(4) -0.0020(4) 0.0002(4)
C14 0.0162(5) 0.0142(5) 0.0159(6) 0.0007(4) 0.0010(4) 0.0000(4)
C15 0.0163(5) 0.0143(5) 0.0157(6) 0.0012(4) 0.0000(4) -0.0013(4)
C16 0.0223(5) 0.0170(5) 0.0156(6) 0.0007(4) 0.0010(5) -0.0024(4)
C17 0.0248(6) 0.0273(6) 0.0147(6) 0.0001(5) -0.0054(5) -0.0049(5)
C18 0.0169(5) 0.0347(7) 0.0221(6) 0.0036(5) -0.0029(5) -0.0010(5)
C19 0.0170(5) 0.0289(6) 0.0185(6) 0.0002(5) 0.0024(5) 0.0027(5)
C20 0.0182(5) 0.0157(5) 0.0162(6) 0.0018(4) 0.0000(4) -0.0012(4)
C21 0.0158(5) 0.0225(5) 0.0176(6) 0.0005(5) 0.0001(4) 0.0014(4)
C22 0.0199(6) 0.0270(6) 0.0236(7) 0.0000(5) -0.0026(5) -0.0020(5)
C23 0.0161(6) 0.0404(8) 0.0327(8) 0.0043(6) -0.0015(5) -0.0018(5)
C24 0.0196(6) 0.0388(7) 0.0367(8) 0.0034(6) 0.0071(6) 0.0088(5)
C25 0.0285(6) 0.0358(7) 0.0347(8) -0.0100(7) 0.0038(6) 0.0076(5)
C26 0.0213(6) 0.0308(7) 0.0338(8) -0.0120(6) 0.0010(5) -0.0010(5)
C27 0.0200(5) 0.0183(5) 0.0209(6) 0.0067(5) 0.0004(5) 0.0000(4)
C28 0.0204(6) 0.0243(6) 0.0250(6) 0.0025(5) -0.0011(5) 0.0007(5)
C29 0.0289(7) 0.0241(6) 0.0300(7) 0.0003(6) 0.0020(5) 0.0025(5)
C30 0.0247(6) 0.0244(6) 0.0399(8) 0.0105(6) 0.0064(6) 0.0040(5)
C31 0.0201(6) 0.0293(7) 0.0506(9) 0.0120(6) -0.0070(6) 0.0016(5)
C32 0.0242(6) 0.0242(6) 0.0364(8) 0.0062(6) -0.0082(6) -0.0030(5)
C33 0.0325(8) 0.0352(8) 0.0600(11) 0.0073(8) 0.0064(8) 0.0133(6)

loop_
_atom_type_symbol
_atom_type_description
_atom_type_scat_dispersion_real
_atom_type_scat_dispersion_imag
_atom_type_scat_source
C C 0.0033 0.0016 'International Tables Vol C Tables 4.2.6.8 and 6.1.1.4'
H H 0.0000 0.0000 'International Tables Vol C Tables 4.2.6.8 and 6.1.1.4'
N N 0.0061 0.0033 'International Tables Vol C Tables 4.2.6.8 and 6.1.1.4'
O O 0.0106 0.0060 'International Tables Vol C Tables 4.2.6.8 and 6.1.1.4'
F F 0.0171 0.0103 'International Tables Vol C Tables 4.2.6.8 and 6.1.1.4'
S S 0.1246 0.1234 'International Tables Vol C Tables 4.2.6.8 and 6.1.1.4'

loop_
_geom_angle_atom_site_label_1
_geom_angle_atom_site_label_2
_geom_angle_atom_site_label_3
_geom_angle
O2 S1 O1 119.33(6)
O2 S1 N2 109.49(5)
O1 S1 N2 105.37(5)
O2 S1 C27 107.29(6)
O1 S1 C27 105.84(5)
N2 S1 C27 109.19(6)
C20 N1 C7 123.96(9)
C20 N1 C10 121.13(10)
C7 N1 C10 112.81(9)
C13 N2 C14 112.42(9)
C13 N2 S1 120.38(8)
C14 N2 S1 126.37(8)
C6 C1 C2 120.33(13)
C6 C1 H1 119.8
C2 C1 H1 119.8
C3 C2 C1 120.21(14)
C3 C2 H2 119.9
C1 C2 H2 119.9
C2 C3 C4 119.91(13)
C2 C3 H3 120.0
C4 C3 H3 120.0
C3 C4 C5 119.91(13)
C3 C4 H4 120.0
C5 C4 H4 120.0
C4 C5 C6 120.72(13)
C4 C5 H5 119.6
C6 C5 H5 119.6
C1 C6 C5 118.91(12)
C1 C6 C7 121.70(11)
C5 C6 C7 119.38(11)
N1 C7 C6 113.26(10)
N1 C7 C8 101.92(9)
C6 C7 C8 112.55(10)
N1 C7 H7 109.6
C6 C7 H7 109.6
C8 C7 H7 109.6
C9 C8 C7 103.21(9)
C9 C8 H8A 111.1
C7 C8 H8A 111.1
C9 C8 H8B 111.1
C7 C8 H8B 111.1
H8A C8 H8B 109.1
C8 C9 C10 104.51(10)
C8 C9 H9A 110.9
C10 C9 H9A 110.9
C8 C9 H9B 110.9
C10 C9 H9B 110.9
H9A C9 H9B 108.9
N1 C10 C11 110.49(10)
N1 C10 C9 103.61(10)
C11 C10 C9 114.84(10)
N1 C10 H10 109.2
C11 C10 H10 109.2
C9 C10 H10 109.2
C10 C11 C12 111.73(10)
C10 C11 C14 109.82(9)
C12 C11 C14 102.68(9)
C10 C11 H11 110.8
C12 C11 H11 110.8
C14 C11 H11 110.8
C11 C12 C13 105.75(9)
C11 C12 H12A 110.6
C13 C12 H12A 110.6
C11 C12 H12B 110.6
C13 C12 H12B 110.6
H12A C12 H12B 108.7
N2 C13 C21 113.67(10)
N2 C13 C12 102.30(9)
C21 C13 C12 111.07(10)
N2 C13 H13 109.9
C21 C13 H13 109.9
C12 C13 H13 109.9
N2 C14 C15 117.30(9)
N2 C14 C11 101.29(9)
C15 C14 C11 112.86(9)
N2 C14 H14 108.3
C15 C14 H14 108.3
C11 C14 H14 108.3
C16 C15 C20 119.69(10)
C16 C15 C14 119.06(10)
C20 C15 C14 120.65(10)
C17 C16 C15 119.63(11)
C17 C16 H16 120.2
C15 C16 H16 120.2
F1 C17 C16 119.13(11)
F1 C17 C18 118.79(11)
C16 C17 C18 122.08(12)
C17 C18 C19 118.93(11)
C17 C18 H18 120.5
C19 C18 H18 120.5
C18 C19 C20 120.96(12)
C18 C19 H19 119.5
C20 C19 H19 119.5
N1 C20 C19 120.66(11)
N1 C20 C15 120.62(11)
C19 C20 C15 118.69(11)
C26 C21 C22 119.02(11)
C26 C21 C13 120.81(11)
C22 C21 C13 120.10(11)
C23 C22 C21 119.97(12)
C23 C22 H22 120.0
C21 C22 H22 120.0
C24 C23 C22 120.72(13)
C24 C23 H23 119.6
C22 C23 H23 119.6
C23 C24 C25 119.51(13)
C23 C24 H24 120.2
C25 C24 H24 120.2
C24 C25 C26 120.14(13)
C24 C25 H25 119.9
C26 C25 H25 119.9
C21 C26 C25 120.64(12)
C21 C26 H26 119.7
C25 C26 H26 119.7
C28 C27 C32 120.45(12)
C28 C27 S1 118.90(9)
C32 C27 S1 120.44(10)
C29 C28 C27 119.56(12)
C29 C28 H28 120.2
C27 C28 H28 120.2
C28 C29 C30 121.13(14)
C28 C29 H29 119.4
C30 C29 H29 119.4
C29 C30 C31 118.35(13)
C29 C30 C33 120.77(15)
C31 C30 C33 120.85(13)
C32 C31 C30 121.41(12)
C32 C31 H31 119.3
C30 C31 H31 119.3
C31 C32 C27 119.08(13)
C31 C32 H32 120.5
C27 C32 H32 120.5
C30 C33 H33A 109.5
C30 C33 H33B 109.5
H33A C33 H33B 109.5
C30 C33 H33C 109.5
H33A C33 H33C 109.5
H33B C33 H33C 109.5

loop_
_geom_bond_atom_site_label_1
_geom_bond_atom_site_label_2
_geom_bond_distance
S1 O2 1.4339(10)
S1 O1 1.4395(9)
S1 N2 1.6176(10)
S1 C27 1.7744(13)
F1 C17 1.3696(15)
N1 C20 1.3759(16)
N1 C7 1.4649(15)
N1 C10 1.4671(15)
N2 C13 1.4939(15)
N2 C14 1.4961(14)
C1 C6 1.3866(18)
C1 C2 1.3958(19)
C1 H1 0.9500
C2 C3 1.379(2)
C2 H2 0.9500
C3 C4 1.385(2)
C3 H3 0.9500
C4 C5 1.3879(19)
C4 H4 0.9500
C5 C6 1.3928(18)
C5 H5 0.9500
C6 C7 1.5201(16)
C7 C8 1.5340(17)
C7 H7 1.0000
C8 C9 1.5297(17)
C8 H8A 0.9900
C8 H8B 0.9900
C9 C10 1.5366(17)
C9 H9A 0.9900
C9 H9B 0.9900
C10 C11 1.5284(16)
C10 H10 1.0000
C11 C12 1.5316(16)
C11 C14 1.5396(16)
C11 H11 1.0000
C12 C13 1.5462(17)
C12 H12A 0.9900
C12 H12B 0.9900
C13 C21 1.5127(16)
C13 H13 1.0000
C14 C15 1.5164(15)
C14 H14 1.0000
C15 C16 1.3948(17)
C15 C20 1.4119(17)
C16 C17 1.3752(17)
C16 H16 0.9500
C17 C18 1.3789(19)
C18 C19 1.3835(19)
C18 H18 0.9500
C19 C20 1.4073(16)
C19 H19 0.9500
C21 C26 1.3900(18)
C21 C22 1.3938(17)
C22 C23 1.3935(19)
C22 H22 0.9500
C23 C24 1.380(2)
C23 H23 0.9500
C24 C25 1.386(2)
C24 H24 0.9500
C25 C26 1.3909(19)
C25 H25 0.9500
C26 H26 0.9500
C27 C28 1.3900(18)
C27 C32 1.3916(17)
C28 C29 1.3882(18)
C28 H28 0.9500
C29 C30 1.391(2)
C29 H29 0.9500
C30 C31 1.395(2)
C30 C33 1.517(2)
C31 C32 1.390(2)
C31 H31 0.9500
C32 H32 0.9500
C33 H33A 0.9800
C33 H33B 0.9800
C33 H33C 0.9800

loop_
_geom_torsion_atom_site_label_1
_geom_torsion_atom_site_label_2
_geom_torsion_atom_site_label_3
_geom_torsion_atom_site_label_4
_geom_torsion
O2 S1 N2 C13 -145.07(9)
O1 S1 N2 C13 -15.56(10)
C27 S1 N2 C13 97.73(9)
O2 S1 N2 C14 46.17(11)
O1 S1 N2 C14 175.68(9)
C27 S1 N2 C14 -71.03(11)
C6 C1 C2 C3 0.6(2)
C1 C2 C3 C4 -0.4(2)
C2 C3 C4 C5 -0.3(2)
C3 C4 C5 C6 0.7(2)
C2 C1 C6 C5 -0.2(2)
C2 C1 C6 C7 179.40(12)
C4 C5 C6 C1 -0.5(2)
C4 C5 C6 C7 179.91(12)
C20 N1 C7 C6 98.58(13)
C10 N1 C7 C6 -97.80(11)
C20 N1 C7 C8 -140.26(11)
C10 N1 C7 C8 23.36(12)
C1 C6 C7 N1 2.74(16)
C5 C6 C7 N1 -177.69(11)
C1 C6 C7 C8 -112.22(13)
C5 C6 C7 C8 67.36(14)
N1 C7 C8 C9 -35.49(11)
C6 C7 C8 C9 86.16(12)
C7 C8 C9 C10 35.67(12)
C20 N1 C10 C11 39.25(15)
C7 N1 C10 C11 -124.89(10)
C20 N1 C10 C9 162.75(11)
C7 N1 C10 C9 -1.39(13)
C8 C9 C10 N1 -21.48(13)
C8 C9 C10 C11 99.11(12)
N1 C10 C11 C12 -169.64(10)
C9 C10 C11 C12 73.63(13)
N1 C10 C11 C14 -56.39(12)
C9 C10 C11 C14 -173.12(10)
C10 C11 C12 C13 79.90(11)
C14 C11 C12 C13 -37.74(11)
C14 N2 C13 C21 -117.33(11)
S1 N2 C13 C21 72.45(12)
C14 N2 C13 C12 2.49(12)
S1 N2 C13 C12 -167.74(8)
C11 C12 C13 N2 21.94(11)
C11 C12 C13 C21 143.56(10)
C13 N2 C14 C15 -148.62(10)
S1 N2 C14 C15 20.90(15)
C13 N2 C14 C11 -25.34(11)
S1 N2 C14 C11 144.18(9)
C10 C11 C14 N2 -81.54(10)
C12 C11 C14 N2 37.44(10)
C10 C11 C14 C15 44.74(13)
C12 C11 C14 C15 163.72(9)
N2 C14 C15 C16 -86.38(13)
C11 C14 C15 C16 156.46(10)
N2 C14 C15 C20 102.47(13)
C11 C14 C15 C20 -14.70(15)
C20 C15 C16 C17 -1.15(17)
C14 C15 C16 C17 -172.39(11)
C15 C16 C17 F1 179.50(10)
C15 C16 C17 C18 0.22(18)
F1 C17 C18 C19 -179.15(12)
C16 C17 C18 C19 0.1(2)
C17 C18 C19 C20 0.4(2)
C7 N1 C20 C19 -23.44(17)
C10 N1 C20 C19 174.24(11)
C7 N1 C20 C15 154.67(11)
C10 N1 C20 C15 -7.64(17)
C18 C19 C20 N1 176.80(12)
C18 C19 C20 C15 -1.36(18)
C16 C15 C20 N1 -176.46(10)
C14 C15 C20 N1 -5.36(17)
C16 C15 C20 C19 1.69(17)
C14 C15 C20 C19 172.79(11)
N2 C13 C21 C26 40.84(16)
C12 C13 C21 C26 -73.87(15)
N2 C13 C21 C22 -142.31(11)
C12 C13 C21 C22 102.97(13)
C26 C21 C22 C23 0.5(2)
C13 C21 C22 C23 -176.42(12)
C21 C22 C23 C24 0.1(2)
C22 C23 C24 C25 -0.6(2)
C23 C24 C25 C26 0.6(2)
C22 C21 C26 C25 -0.5(2)
C13 C21 C26 C25 176.38(13)
C24 C25 C26 C21 0.0(2)
O2 S1 C27 C28 168.71(10)
O1 S1 C27 C28 40.27(11)
N2 S1 C27 C28 -72.72(11)
O2 S1 C27 C32 -6.07(12)
O1 S1 C27 C32 -134.51(10)
N2 S1 C27 C32 112.51(11)
C32 C27 C28 C29 1.28(19)
S1 C27 C28 C29 -173.50(10)
C27 C28 C29 C30 0.1(2)
C28 C29 C30 C31 -1.4(2)
C28 C29 C30 C33 176.69(14)
C29 C30 C31 C32 1.5(2)
C33 C30 C31 C32 -176.63(14)
C30 C31 C32 C27 -0.2(2)
C28 C27 C32 C31 -1.2(2)
S1 C27 C32 C31 173.47(11)
